data_4320841
loop_
_publ_author_name
'Srinivasan Natarajan'
'S. Neeraj'
'Amitava Choudhury'
'C. N. R. Rao'

_publ_section_title
;
 Three-Dimensional Open-Framework Cobalt(II) Phosphates by Novel Routes
;
_journal_name_full 'Inorganic Chemistry'
_journal_page_first 1426
_journal_page_last 1433
_journal_paper_doi 10.1021/ic991223x
_journal_volume 39
_journal_year 2000
_chemical_formula_sum 'C12 H51 Co6 N9 O32 P8'
_chemical_formula_weight 1434.94
_chemical_name_systematic
; 
 ? 
;
_space_group_IT_number 14
_symmetry_cell_setting monoclinic
_symmetry_space_group_name_Hall '-P 2ybc'
_symmetry_space_group_name_H-M 'P 1 21/c 1'
_atom_sites_solution_hydrogens geom
_atom_sites_solution_primary direct
_atom_sites_solution_secondary difmap
_audit_creation_method SHELXL
_cell_angle_alpha 90.00
_cell_angle_beta 96.6450(10)
_cell_angle_gamma 90.00
_cell_formula_units_Z 4
_cell_length_a 31.9500(6)
_cell_length_b 8.35960(10)
_cell_length_c 15.9195(3)
_cell_measurement_temperature 293(2)
_cell_volume 4223.36(12)
_computing_structure_refinement 'SHELXL-93 (Sheldrick, 1993)'
_computing_structure_solution 'SHELXS-86 (Sheldrick, 1990)'
_diffrn_ambient_temperature 293(2)
_diffrn_radiation_monochromator graphite
_diffrn_radiation_source 'fine-focus sealed tube'
_diffrn_radiation_type MoK\a
_diffrn_radiation_wavelength 0.71073
_diffrn_reflns_av_R_equivalents 0.0673
_diffrn_reflns_av_sigmaI/netI 0.0512
_diffrn_reflns_limit_h_max 35
_diffrn_reflns_limit_h_min -34
_diffrn_reflns_limit_k_max 9
_diffrn_reflns_limit_k_min -9
_diffrn_reflns_limit_l_max 17
_diffrn_reflns_limit_l_min -15
_diffrn_reflns_number 16643
_diffrn_reflns_theta_max 23.23
_diffrn_reflns_theta_min 1.28
_exptl_absorpt_coefficient_mu 2.721
_exptl_crystal_density_diffrn 2.254
_exptl_crystal_F_000 2888
_refine_diff_density_max 1.669
_refine_diff_density_min -0.849
_refine_diff_density_rms 0.146
_refine_ls_extinction_method none
_refine_ls_goodness_of_fit_all 1.076
_refine_ls_goodness_of_fit_obs 1.108
_refine_ls_matrix_type full
_refine_ls_number_parameters 608
_refine_ls_number_reflns 5932
_refine_ls_number_restraints 18
_refine_ls_restrained_S_all 1.120
_refine_ls_restrained_S_obs 1.126
_refine_ls_R_factor_all 0.0672
_refine_ls_R_factor_obs 0.0514
_refine_ls_shift/esd_max -0.002
_refine_ls_shift/esd_mean 0.000
_refine_ls_structure_factor_coef Fsqd
_refine_ls_weighting_details 'w=1/[\s^2^(Fo^2^)+(0.0476P)^2^+39.2284P] where P=(Fo^2^+2Fc^2^)/3'
_refine_ls_weighting_scheme calc
_refine_ls_wR_factor_all 0.1364
_refine_ls_wR_factor_obs 0.1230
_reflns_number_observed 4946
_reflns_number_total 5987
_reflns_observed_criterion >2sigma(I)
_cod_data_source_file ic991223x_2.cif
_cod_data_source_block CompoundII
_cod_depositor_comments
;
The following automatic conversions were performed:

'_refine_ls_weighting_scheme' value 'calc
w=1/[\s^2^(Fo^2^)+(0.0476P)^2^+39.2284P] where P=(Fo^2^+2Fc^2^)/3'
was changed to 'calc'. New tag '_refine_ls_weighting_details' was
created. The value of the new tag was set to
'w=1/[\s^2^(Fo^2^)+(0.0476P)^2^+39.2284P] where P=(Fo^2^+2Fc^2^)/3'.

Automatic conversion script
Id: cif_fix_values 3143 2015-03-26 13:38:13Z robertas 
;
_cod_database_code 4320841

loop_
_symmetry_equiv_pos_as_xyz
'x, y, z'
'-x, y+1/2, -z+1/2'
'-x, -y, -z'
'x, -y-1/2, z-1/2'

loop_
_atom_site_aniso_label
_atom_site_aniso_U_11
_atom_site_aniso_U_22
_atom_site_aniso_U_33
_atom_site_aniso_U_23
_atom_site_aniso_U_13
_atom_site_aniso_U_12
Co1 0.0136(5) 0.0152(5) 0.0196(5) 0.0013(4) -0.0013(4) -0.0003(4)
Co2 0.0148(5) 0.0146(5) 0.0205(5) -0.0010(4) -0.0011(4) 0.0001(4)
Co3 0.0144(5) 0.0145(5) 0.0181(5) 0.0008(4) -0.0007(4) 0.0010(4)
Co4 0.0131(5) 0.0182(6) 0.0204(5) -0.0023(4) -0.0005(4) -0.0011(4)
Co5 0.0137(5) 0.0140(5) 0.0177(5) -0.0004(4) -0.0012(4) 0.0002(4)
Co6 0.0165(5) 0.0161(5) 0.0219(5) 0.0025(4) -0.0018(4) 0.0004(4)
P1 0.0134(9) 0.0126(10) 0.0160(9) 0.0004(7) 0.0015(7) 0.0010(8)
P2 0.0145(9) 0.0149(10) 0.0209(10) 0.0027(8) 0.0016(7) 0.0000(8)
P3 0.0144(9) 0.0186(10) 0.0197(10) 0.0029(8) 0.0005(7) 0.0014(8)
P4 0.0161(9) 0.0159(10) 0.0241(10) -0.0067(8) 0.0035(8) -0.0013(8)
P5 0.0131(9) 0.0139(10) 0.0192(10) 0.0007(8) 0.0001(7) 0.0022(8)
P6 0.0129(9) 0.0155(10) 0.0191(10) 0.0007(8) 0.0013(7) -0.0009(8)
P7 0.0140(9) 0.0126(10) 0.0153(9) -0.0007(7) -0.0014(7) -0.0014(8)
P8 0.0141(9) 0.0169(10) 0.0201(10) -0.0011(8) -0.0020(8) -0.0020(8)
O1 0.018(3) 0.046(4) 0.039(3) 0.013(3) 0.007(2) 0.000(3)
O2 0.028(3) 0.020(3) 0.023(3) 0.002(2) -0.007(2) 0.008(2)
O3 0.020(3) 0.022(3) 0.025(3) 0.001(2) -0.003(2) -0.004(2)
O4 0.016(3) 0.014(3) 0.031(3) -0.001(2) 0.001(2) -0.002(2)
O5 0.022(3) 0.023(3) 0.025(3) 0.002(2) -0.009(2) 0.002(2)
O6 0.013(3) 0.035(3) 0.029(3) -0.002(3) 0.000(2) 0.003(2)
O7 0.016(3) 0.021(3) 0.035(3) -0.001(2) -0.002(2) -0.002(2)
O8 0.025(3) 0.025(3) 0.025(3) -0.001(2) 0.002(2) -0.010(2)
O9 0.047(4) 0.041(4) 0.044(4) 0.004(3) -0.030(3) -0.007(3)
O10 0.026(3) 0.026(3) 0.033(3) -0.011(3) 0.009(2) -0.003(2)
O11 0.022(3) 0.023(3) 0.029(3) -0.007(2) 0.009(2) -0.007(2)
O12 0.029(3) 0.014(3) 0.028(3) 0.001(2) -0.008(2) -0.001(2)
O13 0.029(3) 0.019(3) 0.023(3) -0.001(2) -0.004(2) -0.004(2)
O14 0.027(3) 0.021(3) 0.044(3) 0.006(3) 0.016(3) 0.002(2)
O15 0.024(3) 0.035(3) 0.022(3) -0.007(2) -0.005(2) 0.010(2)
O16 0.028(3) 0.013(3) 0.021(3) 0.003(2) 0.004(2) 0.001(2)
O17 0.023(3) 0.031(3) 0.023(3) 0.006(2) 0.001(2) 0.012(2)
O18 0.023(3) 0.034(3) 0.027(3) 0.001(2) 0.000(2) -0.011(3)
O19 0.026(3) 0.020(3) 0.024(3) -0.001(2) 0.008(2) 0.009(2)
O20 0.022(3) 0.026(3) 0.030(3) -0.008(2) 0.002(2) -0.007(2)
O21 0.022(3) 0.030(3) 0.029(3) -0.004(2) 0.002(2) 0.007(2)
O22 0.036(3) 0.044(4) 0.031(3) 0.017(3) 0.006(3) 0.020(3)
O23 0.027(3) 0.038(3) 0.029(3) -0.002(3) -0.002(2) -0.016(3)
O24 0.030(3) 0.017(3) 0.029(3) 0.002(2) 0.002(2) -0.010(2)
O25 0.020(3) 0.022(3) 0.036(3) -0.005(2) 0.009(2) -0.005(2)
O26 0.023(3) 0.029(3) 0.027(3) -0.004(2) -0.002(2) 0.007(2)
O27 0.029(3) 0.020(3) 0.028(3) -0.002(2) 0.005(2) 0.002(2)
O28 0.026(3) 0.011(3) 0.052(4) -0.001(2) 0.019(3) -0.002(2)
O29 0.022(3) 0.028(3) 0.029(3) 0.004(2) 0.007(2) 0.007(2)
O30 0.021(3) 0.035(3) 0.025(3) -0.001(2) 0.004(2) -0.004(3)
O31 0.033(3) 0.020(3) 0.020(3) 0.002(2) -0.003(2) 0.000(2)
O32 0.033(3) 0.020(3) 0.045(3) 0.000(3) 0.017(3) 0.005(3)
N3 0.023(3) 0.028(4) 0.021(3) -0.003(3) -0.003(3) 0.002(3)
N2 0.020(3) 0.020(3) 0.022(3) -0.001(3) 0.004(3) -0.002(3)
N1 0.029(4) 0.034(4) 0.033(4) 0.007(3) 0.002(3) -0.001(3)
C4 0.025(4) 0.023(4) 0.024(4) 0.004(3) 0.004(3) 0.004(3)
C3 0.022(4) 0.019(4) 0.031(4) 0.001(3) -0.002(3) 0.001(3)
C2 0.036(5) 0.030(5) 0.026(4) -0.005(4) -0.002(4) 0.001(4)
C1 0.024(4) 0.050(6) 0.029(4) -0.005(4) 0.006(4) -0.003(4)
N6 0.019(4) 0.068(6) 0.025(4) 0.010(4) -0.008(3) -0.007(4)
N4 0.025(4) 0.020(4) 0.043(4) -0.001(3) -0.001(3) 0.000(3)
N5 0.031(4) 0.028(4) 0.029(4) 0.003(3) 0.001(3) 0.010(3)
C8 0.073(8) 0.080(9) 0.064(8) 0.013(7) -0.006(6) 0.039(7)
C7 0.062(7) 0.094(9) 0.045(6) 0.027(6) 0.027(5) 0.055(7)
C6 0.033(5) 0.029(5) 0.025(4) 0.003(4) 0.010(3) 0.000(4)
C5 0.041(5) 0.027(5) 0.044(5) -0.006(4) -0.005(4) 0.003(4)
N9 0.064(6) 0.105(9) 0.074(7) 0.013(6) 0.005(5) -0.014(6)
N8 0.063(6) 0.072(7) 0.049(5) -0.009(5) 0.008(4) 0.003(5)
N7 0.025(3) 0.021(4) 0.032(4) 0.009(3) 0.000(3) -0.001(3)
C12 0.069(8) 0.102(11) 0.073(9) 0.001(8) -0.008(7) -0.014(8)
C11 0.065(8) 0.074(9) 0.059(7) -0.011(6) 0.002(6) -0.002(7)
C10 0.093(8) 0.032(5) 0.023(5) 0.009(4) 0.014(5) 0.021(5)
C9 0.026(4) 0.019(4) 0.037(5) 0.002(4) -0.001(4) -0.003(4)

loop_
_atom_site_label
_atom_site_type_symbol
_atom_site_fract_x
_atom_site_fract_y
_atom_site_fract_z
_atom_site_U_iso_or_equiv
_atom_site_thermal_displace_type
_atom_site_occupancy
_atom_site_calc_flag
_atom_site_refinement_flags
_atom_site_disorder_group
Co1 Co 0.12823(3) -0.28094(12) 0.05946(6) 0.0164(2) Uani 1 d . .
Co2 Co 0.37163(3) -0.79193(12) -0.08955(6) 0.0169(2) Uani 1 d . .
Co3 Co 0.24950(3) -0.49495(11) 0.10884(6) 0.0159(2) Uani 1 d . .
Co4 Co 0.24647(3) 0.01374(12) -0.13328(6) 0.0174(2) Uani 1 d . .
Co5 Co 0.50774(3) -0.73808(11) -0.01146(6) 0.0154(2) Uani 1 d . .
Co6 Co 0.00636(3) 0.24121(12) -0.01360(6) 0.0185(3) Uani 1 d . .
P1 P 0.16933(5) -0.5320(2) 0.20545(11) 0.0140(4) Uani 1 d . .
P2 P 0.21904(6) -0.2071(2) -0.00973(12) 0.0168(4) Uani 1 d . .
P3 P 0.06380(6) -0.0173(2) 0.10975(12) 0.0177(4) Uani 1 d . .
P4 P 0.28170(6) -0.6551(2) -0.05843(12) 0.0186(4) Uani 1 d . .
P5 P 0.56479(6) -1.0371(2) -0.05996(11) 0.0156(4) Uani 1 d . .
P6 P 0.05636(5) -0.4452(2) -0.08065(11) 0.0159(4) Uani 1 d . .
P7 P 0.44275(6) -0.5190(2) -0.12888(11) 0.0142(4) Uani 1 d . .
P8 P 0.32550(6) -1.0299(2) -0.22315(12) 0.0173(4) Uani 1 d . .
O1 O 0.1714(2) -0.2309(7) -0.0119(3) 0.0339(14) Uani 1 d . .
O2 O 0.1489(2) -0.3757(6) 0.1686(3) 0.0242(12) Uani 1 d . .
O3 O 0.08539(15) -0.4228(6) 0.0025(3) 0.0229(12) Uani 1 d . .
O4 O 0.10920(14) -0.0710(6) 0.1040(3) 0.0207(11) Uani 1 d . .
O5 O 0.5948(2) -1.0473(6) 0.0207(3) 0.0242(12) Uani 1 d . .
O6 O 0.32448(15) -0.7299(7) -0.0279(3) 0.0260(12) Uani 1 d . .
O7 O 0.39996(15) -0.5886(6) -0.1147(3) 0.0241(12) Uani 1 d . .
O8 O 0.3533(2) -0.8824(6) -0.2019(3) 0.0250(12) Uani 1 d . .
O9 O 0.2952(2) -0.9914(8) -0.3011(4) 0.047(2) Uani 1 d . .
O10 O 0.2548(2) -0.6373(6) 0.0133(3) 0.0279(13) Uani 1 d . .
O11 O 0.19903(15) -0.6015(6) 0.1440(3) 0.0242(12) Uani 1 d . .
O12 O 0.2436(2) -0.2743(6) 0.0708(3) 0.0245(12) Uani 1 d . .
O13 O 0.2580(2) -0.7515(6) -0.1317(3) 0.0245(12) Uani 1 d . .
O14 O 0.3020(2) -1.0786(6) -0.1487(3) 0.0299(13) Uani 1 d . .
O15 O 0.1945(2) -0.4893(7) 0.2894(3) 0.0274(13) Uani 1 d . .
O16 O 0.2290(2) -0.0275(6) -0.0181(3) 0.0206(11) Uani 1 d . .
O17 O 0.4781(2) -0.6451(6) -0.1141(3) 0.0259(12) Uani 1 d . .
O18 O 0.5296(2) -1.1640(7) -0.0638(3) 0.0282(13) Uani 1 d . .
O19 O 0.5462(2) -0.8686(6) -0.0723(3) 0.0230(12) Uani 1 d . .
O20 O 0.5483(2) -0.6247(6) 0.0690(3) 0.0261(12) Uani 1 d . .
O21 O 0.0190(2) -0.3268(7) -0.0829(3) 0.0273(13) Uani 1 d . .
O22 O 0.0511(2) 0.1074(7) 0.0420(3) 0.0368(15) Uani 1 d . .
O23 O 0.0344(2) -0.1627(7) 0.1052(3) 0.0315(13) Uani 1 d . .
O24 O 0.0387(2) -0.6184(6) -0.0830(3) 0.0253(12) Uani 1 d . .
O25 O 0.1357(2) -0.6576(6) 0.2145(3) 0.0255(12) Uani 1 d . .
O26 O 0.2325(2) -0.2865(6) -0.0904(3) 0.0266(12) Uani 1 d . .
O27 O 0.0615(2) 0.0692(6) 0.1967(3) 0.0255(12) Uani 1 d . .
H52 H 0.0681(2) 0.0062(6) 0.2355(3) 0.038 Uiso 1 calc R .
O28 O 0.2893(2) -0.4849(6) -0.0963(4) 0.0286(13) Uani 1 d . .
H51 H 0.3039(2) -0.4938(6) -0.1352(4) 0.043 Uiso 1 calc R .
O29 O 0.5905(2) -1.0700(6) -0.1366(3) 0.0260(12) Uani 1 d . .
H50 H 0.5746(2) -1.0649(6) -0.1809(3) 0.039 Uiso 1 calc R .
O30 O 0.0795(2) -0.4226(7) -0.1579(3) 0.0269(12) Uani 1 d . .
O31 O 0.4420(2) -0.4591(6) -0.2205(3) 0.0247(12) Uani 1 d . .
O32 O 0.3540(2) -1.1748(6) -0.2398(4) 0.0317(13) Uani 1 d . .
N3 N 0.5146(2) 0.3217(7) -0.2743(4) 0.0244(15) Uani 1 d D .
H16 H 0.5025(2) 0.2926(7) -0.3252(4) 0.037 Uiso 1 calc R .
H15 H 0.4948(2) 0.3470(7) -0.2416(4) 0.037 Uiso 1 calc R .
H14 H 0.5300(2) 0.2411(7) -0.2510(4) 0.037 Uiso 1 calc R .
N2 N 0.5920(2) 0.3863(7) -0.1580(3) 0.0205(14) Uani 1 d D .
H9 H 0.5760(2) 0.3020(7) -0.1467(3) 0.025 Uiso 1 calc R .
H8 H 0.6095(2) 0.3546(7) -0.1952(3) 0.025 Uiso 1 calc R .
N1 N 0.6387(2) 0.2796(9) 0.0507(4) 0.032(2) Uani 1 d D .
H3 H 0.6545(2) 0.1984(9) 0.0720(4) 0.048 Uiso 1 calc R .
H2 H 0.6117(2) 0.2590(9) 0.0553(4) 0.048 Uiso 1 calc R .
H1 H 0.6464(2) 0.3686(9) 0.0790(4) 0.048 Uiso 1 calc R .
C4 C 0.5426(2) 0.4651(8) -0.2830(4) 0.024(2) Uani 1 d D .
H13 H 0.5259(2) 0.5524(8) -0.3092(4) 0.029 Uiso 1 calc R .
H12 H 0.5639(2) 0.4381(8) -0.3194(4) 0.029 Uiso 1 calc R .
C3 C 0.5641(2) 0.5186(8) -0.1963(4) 0.024(2) Uani 1 d D .
H11 H 0.5808(2) 0.6139(8) -0.2027(4) 0.029 Uiso 1 calc R .
H10 H 0.5429(2) 0.5442(8) -0.1594(4) 0.029 Uiso 1 calc R .
C2 C 0.6173(2) 0.4413(9) -0.0782(4) 0.031(2) Uani 1 d D .
H7 H 0.5986(2) 0.4769(9) -0.0380(4) 0.037 Uiso 1 calc R .
H6 H 0.6351(2) 0.5304(9) -0.0901(4) 0.037 Uiso 1 calc R .
C1 C 0.6445(2) 0.3013(10) -0.0407(4) 0.034(2) Uani 1 d D .
H5 H 0.6364(2) 0.2040(10) -0.0717(4) 0.041 Uiso 1 calc R .
H4 H 0.6739(2) 0.3226(10) -0.0461(4) 0.041 Uiso 1 calc R .
N6 N 0.0563(2) 0.4636(9) 0.1583(4) 0.038(2) Uani 1 d D .
H32 H 0.0592(2) 0.5297(9) 0.1155(4) 0.058 Uiso 1 calc R .
H31 H 0.0334(2) 0.4037(9) 0.1458(4) 0.058 Uiso 1 calc R .
H30 H 0.0789(2) 0.4009(9) 0.1671(4) 0.058 Uiso 1 calc R .
N4 N 0.1651(2) 0.3380(8) 0.5315(4) 0.030(2) Uani 1 d D .
H19 H 0.1796(2) 0.2581(8) 0.5580(4) 0.045 Uiso 1 calc R .
H18 H 0.1475(2) 0.3792(8) 0.5653(4) 0.045 Uiso 1 calc R .
H17 H 0.1828(2) 0.4134(8) 0.5181(4) 0.045 Uiso 1 calc R .
N5 N 0.0846(2) 0.3443(8) 0.3377(4) 0.029(2) Uani 1 d D .
H25 H 0.0880(2) 0.2516(8) 0.3160(4) 0.035 Uiso 1 calc R .
C8 C 0.0520(4) 0.5589(13) 0.2364(5) 0.073(4) Uani 1 d D .
H29 H 0.0768(4) 0.6254(13) 0.2496(5) 0.088 Uiso 1 calc R .
H28 H 0.0277(4) 0.6285(13) 0.2266(5) 0.088 Uiso 1 calc R .
C7 C 0.0472(3) 0.4513(14) 0.3091(6) 0.065(4) Uani 1 d D .
H27 H 0.0228(3) 0.3838(14) 0.2941(6) 0.079 Uiso 1 calc R .
H26 H 0.0414(3) 0.5168(14) 0.3567(6) 0.079 Uiso 1 calc R .
C6 C 0.1156(2) 0.4137(9) 0.4074(4) 0.028(2) Uani 1 d D .
H23 H 0.1006(2) 0.4722(9) 0.4472(4) 0.034 Uiso 1 calc R .
H22 H 0.1347(2) 0.4868(9) 0.3837(4) 0.034 Uiso 1 calc R .
C5 C 0.1402(3) 0.2757(9) 0.4521(5) 0.038(2) Uani 1 d D .
H21 H 0.1210(3) 0.1928(9) 0.4661(5) 0.046 Uiso 1 calc R .
H20 H 0.1591(3) 0.2298(9) 0.4151(5) 0.046 Uiso 1 calc R .
N9 N 0.3338(3) -0.5049(14) -0.2430(6) 0.081(3) Uani 1 d D .
H48 H 0.3525(3) -0.4257(14) -0.2357(6) 0.122 Uiso 1 calc R .
H47 H 0.3473(3) -0.5980(14) -0.2432(6) 0.122 Uiso 1 calc R .
H46 H 0.3176(3) -0.5040(14) -0.2011(6) 0.122 Uiso 1 calc R .
N8 N 0.2412(3) -0.6151(11) -0.2831(5) 0.061(2) Uani 1 d D .
H41 H 0.2240(3) -0.6981(11) -0.2980(5) 0.074 Uiso 1 calc R .
H40 H 0.2538(3) -0.6351(11) -0.2306(5) 0.074 Uiso 1 calc R .
N7 N 0.1576(2) -0.3527(7) -0.2026(4) 0.0261(15) Uani 1 d D .
H35 H 0.1371(2) -0.3739(7) -0.1710(4) 0.039 Uiso 1 calc R .
H34 H 0.1469(2) -0.3044(7) -0.2501(4) 0.039 Uiso 1 calc R .
H33 H 0.1765(2) -0.2889(7) -0.1741(4) 0.039 Uiso 1 calc R .
C12 C 0.3067(4) -0.4830(16) -0.3262(7) 0.083(4) Uani 1 d D .
H45 H 0.2924(4) -0.3805(16) -0.3263(7) 0.099 Uiso 1 calc R .
H44 H 0.3245(4) -0.4821(16) -0.3717(7) 0.099 Uiso 1 calc R .
C11 C 0.2748(3) -0.6121(14) -0.3420(7) 0.066(3) Uani 1 d D .
H43 H 0.2755(3) -0.6862(14) -0.3854(7) 0.080 Uiso 1 calc R .
C10 C 0.2142(3) -0.4685(10) -0.2788(5) 0.049(3) Uani 1 d D .
H39 H 0.2023(3) -0.4375(10) -0.3352(5) 0.059 Uiso 1 calc R .
H38 H 0.2312(3) -0.3804(10) -0.2541(5) 0.059 Uiso 1 calc R .
C9 C 0.1786(2) -0.5066(8) -0.2239(5) 0.028(2) Uani 1 d D .
H37 H 0.1580(2) -0.5770(8) -0.2546(5) 0.033 Uiso 1 calc R .
H36 H 0.1901(2) -0.5603(8) -0.1724(5) 0.033 Uiso 1 calc R .
O100 O 0.3317(6) -0.6722(27) -0.3551(13) 0.106(7) Uiso 0.50 d P .

loop_
_atom_type_symbol
_atom_type_description
_atom_type_scat_dispersion_real
_atom_type_scat_dispersion_imag
_atom_type_scat_source
C C 0.0033 0.0016 'International Tables Vol C Tables 4.2.6.8 and 6.1.1.4'
H H 0.0000 0.0000 'International Tables Vol C Tables 4.2.6.8 and 6.1.1.4'
N N 0.0061 0.0033 'International Tables Vol C Tables 4.2.6.8 and 6.1.1.4'
O O 0.0106 0.0060 'International Tables Vol C Tables 4.2.6.8 and 6.1.1.4'
P P 0.1023 0.0942 'International Tables Vol C Tables 4.2.6.8 and 6.1.1.4'
Co Co 0.3494 0.9721 'International Tables Vol C Tables 4.2.6.8 and 6.1.1.4'

loop_
_geom_angle_atom_site_label_1
_geom_angle_atom_site_label_2
_geom_angle_atom_site_label_3
_geom_angle
_geom_angle_site_symmetry_1
_geom_angle_site_symmetry_3
_geom_angle_publ_flag
O1 Co1 O3 111.6(2) . . ?
O1 Co1 O2 114.8(2) . . ?
O3 Co1 O2 108.3(2) . . ?
O1 Co1 O4 106.5(2) . . ?
O3 Co1 O4 118.0(2) . . ?
O2 Co1 O4 97.2(2) . . ?
O6 Co2 O8 113.1(2) . . ?
O6 Co2 O5 107.6(2) . 3_635 ?
O8 Co2 O5 109.2(2) . 3_635 ?
O6 Co2 O7 105.6(2) . . ?
O8 Co2 O7 103.9(2) . . ?
O5 Co2 O7 117.7(2) 3_635 . ?
O9 Co3 O12 109.0(2) 4_546 . ?
O9 Co3 O10 114.6(3) 4_546 . ?
O12 Co3 O10 110.5(2) . . ?
O9 Co3 O11 109.5(3) 4_546 . ?
O12 Co3 O11 117.6(2) . . ?
O10 Co3 O11 95.3(2) . . ?
O15 Co4 O14 126.1(2) 4 1_565 ?
O15 Co4 O13 104.6(2) 4 1_565 ?
O14 Co4 O13 102.6(2) 1_565 1_565 ?
O15 Co4 O16 104.5(2) 4 . ?
O14 Co4 O16 113.3(2) 1_565 . ?
O13 Co4 O16 103.1(2) 1_565 . ?
O17 Co5 O20 125.1(2) . . ?
O17 Co5 O18 113.9(2) . 3_635 ?
O20 Co5 O18 101.8(2) . 3_635 ?
O17 Co5 O19 94.5(2) . . ?
O20 Co5 O19 100.7(2) . . ?
O18 Co5 O19 121.6(2) 3_635 . ?
O22 Co6 O23 122.6(3) . 3 ?
O22 Co6 O21 101.7(2) . 3 ?
O23 Co6 O21 114.1(2) 3 3 ?
O22 Co6 O24 101.0(2) . 1_565 ?
O23 Co6 O24 97.4(2) 3 1_565 ?
O21 Co6 O24 120.8(2) 3 1_565 ?
O15 P1 O25 112.7(3) . . ?
O15 P1 O2 107.0(3) . . ?
O25 P1 O2 110.4(3) . . ?
O15 P1 O11 110.0(3) . . ?
O25 P1 O11 107.0(3) . . ?
O2 P1 O11 109.8(3) . . ?
O12 P2 O1 112.5(3) . . ?
O12 P2 O16 109.8(3) . . ?
O1 P2 O16 109.7(3) . . ?
O12 P2 O26 111.8(3) . . ?
O1 P2 O26 107.3(3) . . ?
O16 P2 O26 105.4(3) . . ?
O22 P3 O4 109.6(3) . . ?
O22 P3 O23 113.5(3) . . ?
O4 P3 O23 110.1(3) . . ?
O22 P3 O27 105.9(3) . . ?
O4 P3 O27 109.2(3) . . ?
O23 P3 O27 108.4(3) . . ?
O10 P4 O6 111.4(3) . . ?
O10 P4 O13 110.4(3) . . ?
O6 P4 O13 111.6(3) . . ?
O10 P4 O28 109.1(3) . . ?
O6 P4 O28 108.6(3) . . ?
O13 P4 O28 105.4(3) . . ?
O5 P5 O19 111.0(3) . . ?
O5 P5 O18 112.5(3) . . ?
O19 P5 O18 110.9(3) . . ?
O5 P5 O29 108.2(3) . . ?
O19 P5 O29 106.9(3) . . ?
O18 P5 O29 107.0(3) . . ?
O30 P6 O3 112.4(3) . . ?
O30 P6 O21 110.4(3) . . ?
O3 P6 O21 109.2(3) . . ?
O30 P6 O24 107.8(3) . . ?
O3 P6 O24 108.4(3) . . ?
O21 P6 O24 108.6(3) . . ?
O7 P7 O20 108.2(3) . 3_645 ?
O7 P7 O31 110.3(3) . . ?
O20 P7 O31 108.3(3) 3_645 . ?
O7 P7 O17 111.7(3) . . ?
O20 P7 O17 111.0(3) 3_645 . ?
O31 P7 O17 107.4(3) . . ?
O9 P8 O14 111.4(3) . . ?
O9 P8 O8 108.0(3) . . ?
O14 P8 O8 111.5(3) . . ?
O9 P8 O32 110.9(4) . . ?
O14 P8 O32 105.9(3) . . ?
O8 P8 O32 109.1(3) . . ?
P2 O1 Co1 142.2(4) . . ?
P1 O2 Co1 139.9(3) . . ?
P6 O3 Co1 142.6(3) . . ?
P3 O4 Co1 127.1(3) . . ?
P5 O5 Co2 139.5(3) . 3_635 ?
P4 O6 Co2 131.2(3) . . ?
P7 O7 Co2 142.3(3) . . ?
P8 O8 Co2 127.8(3) . . ?
P8 O9 Co3 162.2(4) . 4_545 ?
P4 O10 Co3 139.0(3) . . ?
P1 O11 Co3 126.0(3) . . ?
P2 O12 Co3 129.1(3) . . ?
P4 O13 Co4 126.7(3) . 1_545 ?
P8 O14 Co4 121.4(3) . 1_545 ?
P1 O15 Co4 148.3(3) . 4_556 ?
P2 O16 Co4 109.1(3) . . ?
P7 O17 Co5 132.5(3) . . ?
P5 O18 Co5 138.9(3) . 3_635 ?
P5 O19 Co5 134.3(3) . . ?
P7 O20 Co5 147.7(3) 3_645 . ?
P6 O21 Co6 127.2(3) . 3 ?
P3 O22 Co6 147.0(4) . . ?
P3 O23 Co6 130.9(3) . 3 ?
P6 O24 Co6 138.6(3) . 1_545 ?
P3 O27 H52 109.5(2) . . ?
P4 O28 H51 109.5(2) . . ?
P5 O29 H50 109.5(2) . . ?
C4 N3 H16 109.5(3) . . ?
C4 N3 H15 109.5(4) . . ?
H16 N3 H15 109.5 . . ?
C4 N3 H14 109.5(4) . . ?
H16 N3 H14 109.5 . . ?
H15 N3 H14 109.5 . . ?
C2 N2 C3 110.8(5) . . ?
C2 N2 H9 109.5(4) . . ?
C3 N2 H9 109.5(4) . . ?
C2 N2 H8 109.5(4) . . ?
C3 N2 H8 109.5(4) . . ?
H9 N2 H8 108.1 . . ?
C1 N1 H3 109.5(4) . . ?
C1 N1 H2 109.5(4) . . ?
H3 N1 H2 109.5 . . ?
C1 N1 H1 109.5(4) . . ?
H3 N1 H1 109.5 . . ?
H2 N1 H1 109.5 . . ?
N3 C4 C3 110.9(6) . . ?
N3 C4 H13 109.5(4) . . ?
C3 C4 H13 109.5(4) . . ?
N3 C4 H12 109.5(4) . . ?
C3 C4 H12 109.5(4) . . ?
H13 C4 H12 108.1 . . ?
N2 C3 C4 109.4(6) . . ?
N2 C3 H11 109.8(4) . . ?
C4 C3 H11 109.8(4) . . ?
N2 C3 H10 109.8(4) . . ?
C4 C3 H10 109.8(4) . . ?
H11 C3 H10 108.2 . . ?
N2 C2 C1 108.7(6) . . ?
N2 C2 H7 109.9(4) . . ?
C1 C2 H7 109.9(4) . . ?
N2 C2 H6 109.9(4) . . ?
C1 C2 H6 109.9(4) . . ?
H7 C2 H6 108.3 . . ?
N1 C1 C2 109.9(6) . . ?
N1 C1 H5 109.7(4) . . ?
C2 C1 H5 109.7(4) . . ?
N1 C1 H4 109.7(4) . . ?
C2 C1 H4 109.7(4) . . ?
H5 C1 H4 108.2 . . ?
C8 N6 H32 109.5(5) . . ?
C8 N6 H31 109.5(6) . . ?
H32 N6 H31 109.5 . . ?
C8 N6 H30 109.5(5) . . ?
H32 N6 H30 109.5 . . ?
H31 N6 H30 109.5 . . ?
C5 N4 H19 109.5(4) . . ?
C5 N4 H18 109.5(4) . . ?
H19 N4 H18 109.5 . . ?
C5 N4 H17 109.5(4) . . ?
H19 N4 H17 109.5 . . ?
H18 N4 H17 109.5 . . ?
C6 N5 C7 114.7(7) . . ?
C6 N5 H25 122.6(4) . . ?
C7 N5 H25 122.6(6) . . ?
C7 C8 N6 110.6(8) . . ?
C7 C8 H29 109.5(7) . . ?
N6 C8 H29 109.5(6) . . ?
C7 C8 H28 109.5(5) . . ?
N6 C8 H28 109.5(5) . . ?
H29 C8 H28 108.1 . . ?
C8 C7 N5 116.1(7) . . ?
C8 C7 H27 108.3(7) . . ?
N5 C7 H27 108.3(6) . . ?
C8 C7 H26 108.3(6) . . ?
N5 C7 H26 108.3(5) . . ?
H27 C7 H26 107.4 . . ?
N5 C6 C5 108.1(6) . . ?
N5 C6 H23 110.1(4) . . ?
C5 C6 H23 110.1(4) . . ?
N5 C6 H22 110.1(4) . . ?
C5 C6 H22 110.1(5) . . ?
H23 C6 H22 108.4 . . ?
N4 C5 C6 108.9(6) . . ?
N4 C5 H21 109.9(4) . . ?
C6 C5 H21 109.9(4) . . ?
N4 C5 H20 109.9(4) . . ?
C6 C5 H20 109.9(4) . . ?
H21 C5 H20 108.3 . . ?
C12 N9 H48 109.5(6) . . ?
C12 N9 H47 109.5(7) . . ?
H48 N9 H47 109.5 . . ?
C12 N9 H46 109.5(6) . . ?
H48 N9 H46 109.5 . . ?
H47 N9 H46 109.5 . . ?
C10 N8 C11 117.9(8) . . ?
C10 N8 H41 107.8(5) . . ?
C11 N8 H41 107.8(5) . . ?
C10 N8 H40 107.8(5) . . ?
C11 N8 H40 107.8(5) . . ?
H41 N8 H40 107.2 . . ?
C9 N7 H35 109.5(4) . . ?
C9 N7 H34 109.5(4) . . ?
H35 N7 H34 109.5 . . ?
C9 N7 H33 109.5(4) . . ?
H35 N7 H33 109.5 . . ?
H34 N7 H33 109.5 . . ?
C11 C12 N9 111.9(10) . . ?
C11 C12 O100 69.3(9) . . ?
N9 C12 O100 83.9(10) . . ?
C11 C12 H45 109.2(7) . . ?
N9 C12 H45 109.2(7) . . ?
O100 C12 H45 165.7(7) . . ?
C11 C12 H44 109.2(7) . . ?
N9 C12 H44 109.2(6) . . ?
O100 C12 H44 61.0(7) . . ?
H45 C12 H44 107.9 . . ?
C12 C11 N8 115.6(10) . . ?
C12 C11 O100 64.4(9) . . ?
N8 C11 O100 144.7(10) . . ?
C12 C11 H43 122.2(7) . . ?
N8 C11 H43 122.2(5) . . ?
O100 C11 H43 68.9(7) . . ?
N8 C10 C9 108.7(6) . . ?
N8 C10 H39 109.9(5) . . ?
C9 C10 H39 109.9(5) . . ?
N8 C10 H38 109.9(5) . . ?
C9 C10 H38 109.9(5) . . ?
H39 C10 H38 108.3 . . ?
N7 C9 C10 109.1(6) . . ?
N7 C9 H37 109.9(4) . . ?
C10 C9 H37 109.9(5) . . ?
N7 C9 H36 109.9(4) . . ?
C10 C9 H36 109.9(4) . . ?
H37 C9 H36 108.3 . . ?
C12 O100 C11 46.3(6) . . ?

loop_
_geom_bond_atom_site_label_1
_geom_bond_atom_site_label_2
_geom_bond_distance
_geom_bond_site_symmetry_2
_geom_bond_publ_flag
Co1 O1 1.931(5) . ?
Co1 O3 1.953(5) . ?
Co1 O2 1.954(5) . ?
Co1 O4 2.013(5) . ?
Co2 O6 1.960(5) . ?
Co2 O8 1.967(5) . ?
Co2 O5 1.971(5) 3_635 ?
Co2 O7 1.988(5) . ?
Co3 O9 1.928(5) 4_546 ?
Co3 O12 1.944(5) . ?
Co3 O10 1.953(5) . ?
Co3 O11 1.979(5) . ?
Co4 O15 1.960(5) 4 ?
Co4 O14 1.975(5) 1_565 ?
Co4 O13 1.996(5) 1_565 ?
Co4 O16 2.008(5) . ?
Co5 O17 1.952(5) . ?
Co5 O20 1.957(5) . ?
Co5 O18 1.965(5) 3_635 ?
Co5 O19 1.978(5) . ?
Co6 O22 1.945(5) . ?
Co6 O23 1.953(5) 3 ?
Co6 O21 1.954(5) 3 ?
Co6 O24 1.982(5) 1_565 ?
P1 O15 1.521(5) . ?
P1 O25 1.521(5) . ?
P1 O2 1.545(5) . ?
P1 O11 1.553(5) . ?
P2 O12 1.530(5) . ?
P2 O1 1.532(5) . ?
P2 O16 1.544(5) . ?
P2 O26 1.551(5) . ?
P3 O22 1.521(6) . ?
P3 O4 1.531(5) . ?
P3 O23 1.532(6) . ?
P3 O27 1.571(5) . ?
P4 O10 1.515(5) . ?
P4 O6 1.531(5) . ?
P4 O13 1.542(5) . ?
P4 O28 1.575(5) . ?
P5 O5 1.514(5) . ?
P5 O19 1.533(5) . ?
P5 O18 1.541(5) . ?
P5 O29 1.571(5) . ?
P6 O30 1.518(5) . ?
P6 O3 1.537(5) . ?
P6 O21 1.547(5) . ?
P6 O24 1.553(5) . ?
P7 O7 1.526(5) . ?
P7 O20 1.540(5) 3_645 ?
P7 O31 1.540(5) . ?
P7 O17 1.543(5) . ?
P8 O9 1.518(6) . ?
P8 O14 1.530(5) . ?
P8 O8 1.535(5) . ?
P8 O32 1.556(5) . ?
O5 Co2 1.971(5) 3_635 ?
O9 Co3 1.928(5) 4_545 ?
O13 Co4 1.996(5) 1_545 ?
O14 Co4 1.976(5) 1_545 ?
O15 Co4 1.960(5) 4_556 ?
O18 Co5 1.965(5) 3_635 ?
O20 P7 1.540(5) 3_645 ?
O21 Co6 1.954(5) 3 ?
O23 Co6 1.953(5) 3 ?
O24 Co6 1.982(5) 1_545 ?
O27 H52 0.82 . ?
O28 H51 0.82 . ?
O29 H50 0.82 . ?
N3 C4 1.512(7) . ?
N3 H16 0.89 . ?
N3 H15 0.89 . ?
N3 H14 0.89 . ?
N2 C2 1.497(7) . ?
N2 C3 1.505(7) . ?
N2 H9 0.90 . ?
N2 H8 0.90 . ?
N1 C1 1.499(7) . ?
N1 H3 0.89 . ?
N1 H2 0.89 . ?
N1 H1 0.89 . ?
C4 C3 1.535(7) . ?
C4 H13 0.97 . ?
C4 H12 0.97 . ?
C3 H11 0.97 . ?
C3 H10 0.97 . ?
C2 C1 1.536(8) . ?
C2 H7 0.97 . ?
C2 H6 0.97 . ?
C1 H5 0.97 . ?
C1 H4 0.97 . ?
N6 C8 1.496(8) . ?
N6 H32 0.89 . ?
N6 H31 0.89 . ?
N6 H30 0.89 . ?
N4 C5 1.506(7) . ?
N4 H19 0.89 . ?
N4 H18 0.89 . ?
N4 H17 0.89 . ?
N5 C6 1.513(7) . ?
N5 C7 1.520(8) . ?
N5 H25 0.86 . ?
C8 C7 1.488(9) . ?
C8 H29 0.97 . ?
C8 H28 0.97 . ?
C7 H27 0.97 . ?
C7 H26 0.97 . ?
C6 C5 1.526(8) . ?
C6 H23 0.97 . ?
C6 H22 0.97 . ?
C5 H21 0.97 . ?
C5 H20 0.97 . ?
N9 C12 1.508(9) . ?
N9 H48 0.89 . ?
N9 H47 0.89 . ?
N9 H46 0.89 . ?
N8 C10 1.503(8) . ?
N8 C11 1.505(8) . ?
N8 H41 0.90 . ?
N8 H40 0.90 . ?
N7 C9 1.507(7) . ?
N7 H35 0.89 . ?
N7 H34 0.89 . ?
N7 H33 0.89 . ?
C12 C11 1.486(9) . ?
C12 O100 1.85(3) . ?
C12 H45 0.97 . ?
C12 H44 0.97 . ?
C11 O100 1.92(2) . ?
C11 H43 0.93 . ?
C10 C9 1.548(8) . ?
C10 H39 0.97 . ?
C10 H38 0.97 . ?
C9 H37 0.97 . ?
C9 H36 0.97 . ?
